data_1570910
loop_
_publ_author_name
'Lin, Shu-Yu'
'Shen, Yi-Lin'
'Chen, Wei-Hao'
'Govindaraj, Manivannan'
'Chen, Jhy-Der'

_publ_section_title
;
 Cu(II) Coordination Polymers Containing Mixed Ligands with Different
 Flexibilities: Structural Diversity and Iodine Adsorption.
;
_journal_issue 2
_journal_name_full 'Molecules (Basel, Switzerland)'
_journal_page_first 311
_journal_paper_doi 10.3390/molecules29020311
_journal_volume 29
_journal_year 2024
_chemical_formula_sum 'C23 H20 Cu N4 O9'
_chemical_formula_weight 559.97
_space_group_crystal_system triclinic
_space_group_IT_number 2
_space_group_name_Hall '-P 1'
_space_group_name_H-M_alt 'P -1'
_atom_sites_solution_hydrogens mixed
_audit_creation_method SHELXL-2014/7
_cell_angle_alpha 111.285(3)
_cell_angle_beta 97.429(3)
_cell_angle_gamma 108.425(3)
_cell_formula_units_Z 2
_cell_length_a 10.1482(9)
_cell_length_b 11.1855(10)
_cell_length_c 11.7055(11)
_cell_measurement_reflns_used 9889
_cell_measurement_temperature 296(2)
_cell_measurement_theta_max 28.21
_cell_measurement_theta_min 2.18
_cell_volume 1128.98(18)
_computing_cell_refinement 'Bruker SAINT'
_computing_data_collection 'Bruker APEX2'
_computing_data_reduction 'Bruker SAINT'
_computing_molecular_graphics 'Bruker SHELXTL'
_computing_publication_material 'Bruker SHELXTL'
_computing_structure_refinement 'SHELXL-2014/7 (Sheldrick, 2014)'
_computing_structure_solution 'SHELXS-97 (Sheldrick 2008)'
_diffrn_ambient_temperature 296(2)
_diffrn_measured_fraction_theta_full 0.995
_diffrn_measured_fraction_theta_max 0.995
_diffrn_measurement_device_type 'Bruker APEX-II CCD'
_diffrn_measurement_method '\f and \w scans'
_diffrn_radiation_type MoK\a
_diffrn_radiation_wavelength 0.71073
_diffrn_reflns_av_R_equivalents 0.0643
_diffrn_reflns_av_unetI/netI 0.0374
_diffrn_reflns_Laue_measured_fraction_full 0.995
_diffrn_reflns_Laue_measured_fraction_max 0.995
_diffrn_reflns_limit_h_max 12
_diffrn_reflns_limit_h_min -12
_diffrn_reflns_limit_k_max 13
_diffrn_reflns_limit_k_min -13
_diffrn_reflns_limit_l_max 14
_diffrn_reflns_limit_l_min -14
_diffrn_reflns_number 35378
_diffrn_reflns_point_group_measured_fraction_full 0.995
_diffrn_reflns_point_group_measured_fraction_max 0.995
_diffrn_reflns_theta_full 25.242
_diffrn_reflns_theta_max 25.997
_diffrn_reflns_theta_min 1.943
_exptl_absorpt_coefficient_mu 1.032
_exptl_absorpt_correction_T_max 0.7457
_exptl_absorpt_correction_T_min 0.5912
_exptl_absorpt_correction_type multi-scan
_exptl_absorpt_process_details 'SADABS V2008/1 (Bruker AXS, 2008)'
_exptl_crystal_colour blue
_exptl_crystal_density_diffrn 1.647
_exptl_crystal_description plate
_exptl_crystal_F_000 574
_exptl_crystal_size_max 0.215
_exptl_crystal_size_mid 0.086
_exptl_crystal_size_min 0.039
_refine_diff_density_max 0.882
_refine_diff_density_min -1.210
_refine_diff_density_rms 0.101
_refine_ls_extinction_method none
_refine_ls_goodness_of_fit_ref 1.054
_refine_ls_hydrogen_treatment mixed
_refine_ls_matrix_type full
_refine_ls_number_parameters 338
_refine_ls_number_reflns 4415
_refine_ls_number_restraints 0
_refine_ls_restrained_S_all 1.054
_refine_ls_R_factor_all 0.0755
_refine_ls_R_factor_gt 0.0555
_refine_ls_shift/su_max 0.000
_refine_ls_shift/su_mean 0.000
_refine_ls_structure_factor_coef Fsqd
_refine_ls_weighting_details 'w=1/[\s^2^(Fo^2^)+(0.1039P)^2^+1.1215P] where P=(Fo^2^+2Fc^2^)/3'
_refine_ls_weighting_scheme calc
_refine_ls_wR_factor_gt 0.1419
_refine_ls_wR_factor_ref 0.1668
_reflns_Friedel_coverage 0.000
_reflns_number_gt 3489
_reflns_number_total 4415
_reflns_threshold_expression 'I > 2\s(I)'
_cod_data_source_file allcif.cif
_cod_data_source_block 1
_cod_depositor_comments
;
The following automatic conversions were performed:

data item '_exptl_absorpt_correction_type' value 'multi_scan' was
changed to 'multi-scan' in accordance with the
/home/data/users/saulius/crontab/automatic-downloads/current/MDPI/lib/dictionaries/cif_core.dic
dictionary named 'cif_core.dic' version 2.4.2 last updated on
2011-04-26.

Automatic conversion script
Id: cif_fix_values 8170 2020-07-09 18:12:32Z antanas 
;
_cod_original_cell_volume 1128.97(18)
_cod_database_code 1570910
_shelx_shelxl_version_number 2014/7
_shelx_space_group_comment
; 
The symmetry employed for this shelxl refinement is uniquely defined 
by the following loop, which should always be used as a source of 
symmetry information in preference to the above space-group names. 
They are only intended as comments. 
;
_shelx_estimated_absorpt_t_min 0.809
_shelx_estimated_absorpt_t_max 0.961

loop_
_space_group_symop_operation_xyz
'x, y, z'
'-x, -y, -z'

loop_
_atom_site_label
_atom_site_type_symbol
_atom_site_fract_x
_atom_site_fract_y
_atom_site_fract_z
_atom_site_U_iso_or_equiv
_atom_site_adp_type
_atom_site_occupancy
_atom_site_site_symmetry_order
_atom_site_calc_flag
_atom_site_refinement_flags_posn
_atom_site_refinement_flags_adp
_atom_site_refinement_flags_occupancy
_atom_site_disorder_assembly
_atom_site_disorder_group
Cu Cu 0.59136(5) 0.84484(5) 0.45162(4) 0.03136(18) Uani 1 1 d . . . . .
O1 O 0.9542(4) 1.3505(4) 1.0239(4) 0.0690(11) Uani 1 1 d . . . . .
O2 O 1.2230(4) 1.2651(3) 0.8976(4) 0.0586(9) Uani 1 1 d . . . . .
O3 O 0.3836(3) 0.7459(3) 0.4243(3) 0.0364(6) Uani 1 1 d . . . . .
O4 O 0.3156(3) 0.9220(3) 0.4472(3) 0.0399(6) Uani 1 1 d . . . . .
O5 O -0.2085(3) 0.2393(3) 0.2706(4) 0.0601(9) Uani 1 1 d . . . . .
O6 O 0.0262(3) 0.2805(3) 0.3103(3) 0.0487(8) Uani 1 1 d . . . . .
O7 O -0.3605(3) 0.6303(3) 0.3571(3) 0.0409(7) Uani 1 1 d . . . . .
O8 O -0.2003(3) 0.8480(3) 0.4460(3) 0.0361(6) Uani 1 1 d . . . . .
O9 O -0.0236(4) 0.0288(3) 0.3155(3) 0.0487(7) Uani 1 1 d . . . . .
H9C H 0.0386 0.0614 0.3866 0.058 Uiso 1 1 d R U . . .
H9D H -0.1001 -0.0317 0.3147 0.058 Uiso 1 1 d R U . . .
N1 N 0.6257(3) 0.8347(3) 0.6199(3) 0.0348(7) Uani 1 1 d . . . . .
N2 N 0.9723(4) 1.1423(4) 0.9378(3) 0.0433(8) Uani 1 1 d . . . . .
H2A H 1.0230 1.0997 0.9010 0.052 Uiso 1 1 calc R U . . .
N3 N 1.2012(4) 1.4729(4) 0.9719(4) 0.0465(9) Uani 1 1 d . . . . .
H3A H 1.1498 1.5160 1.0063 0.056 Uiso 1 1 calc R U . . .
N4 N 1.5466(3) 1.8366(3) 1.2767(3) 0.0329(7) Uani 1 1 d . . . . .
C1 C 0.5657(5) 0.7101(4) 0.6235(4) 0.0439(10) Uani 1 1 d . . . . .
H1A H 0.5027 0.6338 0.5494 0.053 Uiso 1 1 calc R U . . .
C2 C 0.5946(5) 0.6921(5) 0.7328(5) 0.0520(11) Uani 1 1 d . . . . .
H2B H 0.5528 0.6049 0.7322 0.062 Uiso 1 1 calc R U . . .
C3 C 0.6857(5) 0.8042(5) 0.8421(4) 0.0451(10) Uani 1 1 d . . . . .
H3B H 0.7073 0.7935 0.9166 0.054 Uiso 1 1 calc R U . . .
C4 C 0.7460(4) 0.9343(4) 0.8421(4) 0.0389(9) Uani 1 1 d . . . . .
C5 C 0.7127(4) 0.9432(4) 0.7280(4) 0.0373(9) Uani 1 1 d . . . . .
H5A H 0.7531 1.0296 0.7267 0.045 Uiso 1 1 calc R U . . .
C6 C 0.8428(5) 1.0619(5) 0.9607(4) 0.0460(10) Uani 1 1 d . . . . .
H6A H 0.7902 1.1201 0.9917 0.055 Uiso 1 1 calc R U . . .
H6B H 0.8708 1.0339 1.0263 0.055 Uiso 1 1 calc R U . . .
C7 C 1.0151(5) 1.2779(4) 0.9712(4) 0.0416(9) Uani 1 1 d . . . . .
C8 C 1.1596(5) 1.3392(4) 0.9417(4) 0.0396(9) Uani 1 1 d . . . . .
C9 C 1.3314(5) 1.5502(5) 0.9489(5) 0.0514(11) Uani 1 1 d . . . . .
H9A H 1.3050 1.5603 0.8713 0.062 Uiso 1 1 calc R U . . .
H9B H 1.3917 1.4970 0.9357 0.062 Uiso 1 1 calc R U . . .
C10 C 1.4174(4) 1.6922(4) 1.0558(4) 0.0353(8) Uani 1 1 d . . . . .
C11 C 1.4598(5) 1.8095(5) 1.0319(4) 0.0461(10) Uani 1 1 d . . . . .
H11A H 1.4286 1.8020 0.9503 0.055 Uiso 1 1 calc R U . . .
C12 C 1.5480(6) 1.9366(5) 1.1293(5) 0.0526(11) Uani 1 1 d . . . . .
H12A H 1.5794 2.0155 1.1139 0.063 Uiso 1 1 calc R U . . .
C13 C 1.5899(5) 1.9469(4) 1.2506(4) 0.0402(9) Uani 1 1 d . . . . .
H13A H 1.6502 2.0334 1.3161 0.048 Uiso 1 1 calc R U . . .
C14 C 1.4632(4) 1.7122(4) 1.1804(4) 0.0372(9) Uani 1 1 d . . . . .
H14A H 1.4344 1.6349 1.1983 0.045 Uiso 1 1 calc R U . . .
C15 C 0.2909(4) 0.7990(4) 0.4240(3) 0.0285(7) Uani 1 1 d . . . . .
C16 C 0.1365(4) 0.7005(4) 0.3937(3) 0.0280(7) Uani 1 1 d . . . . .
C17 C 0.1017(4) 0.5598(4) 0.3611(3) 0.0305(8) Uani 1 1 d . . . . .
H17A H 0.1735 0.5247 0.3545 0.037 Uiso 1 1 calc R U . . .
C18 C -0.0404(4) 0.4709(4) 0.3381(4) 0.0315(8) Uani 1 1 d . . . . .
C19 C -0.1463(4) 0.5252(4) 0.3506(3) 0.0307(8) Uani 1 1 d . . . . .
H19A H -0.2406 0.4665 0.3381 0.037 Uiso 1 1 calc R U . . .
C20 C -0.1144(4) 0.6642(4) 0.3813(3) 0.0302(8) Uani 1 1 d . . . . .
C21 C 0.0274(4) 0.7523(4) 0.4024(3) 0.0292(7) Uani 1 1 d . . . . .
H21A H 0.0498 0.8462 0.4225 0.035 Uiso 1 1 calc R U . . .
C22 C -0.0840(5) 0.3194(4) 0.3031(4) 0.0374(9) Uani 1 1 d . . . . .
C23 C -0.2342(4) 0.7168(4) 0.3950(4) 0.0325(8) Uani 1 1 d . . . . .
H6C H -0.002(7) 0.201(7) 0.295(6) 0.08(2) Uiso 1 1 d . . . . .

loop_
_atom_site_aniso_label
_atom_site_aniso_U_11
_atom_site_aniso_U_22
_atom_site_aniso_U_33
_atom_site_aniso_U_23
_atom_site_aniso_U_13
_atom_site_aniso_U_12
Cu 0.0235(3) 0.0360(3) 0.0357(3) 0.0161(2) 0.0105(2) 0.0114(2)
O1 0.070(2) 0.0508(19) 0.098(3) 0.030(2) 0.050(2) 0.0299(19)
O2 0.055(2) 0.0504(18) 0.078(2) 0.0264(18) 0.0295(19) 0.0269(17)
O3 0.0242(13) 0.0368(14) 0.0529(17) 0.0219(13) 0.0144(13) 0.0131(11)
O4 0.0345(15) 0.0278(13) 0.0542(17) 0.0174(13) 0.0127(14) 0.0083(12)
O5 0.0394(18) 0.0351(16) 0.095(3) 0.0250(17) 0.0139(18) 0.0062(14)
O6 0.0426(18) 0.0341(16) 0.069(2) 0.0208(16) 0.0126(16) 0.0167(14)
O7 0.0263(14) 0.0422(15) 0.0567(18) 0.0213(14) 0.0156(13) 0.0145(12)
O8 0.0306(14) 0.0361(14) 0.0465(16) 0.0175(12) 0.0150(13) 0.0176(12)
O9 0.0502(19) 0.0408(16) 0.0533(18) 0.0185(14) 0.0149(16) 0.0175(14)
N1 0.0289(17) 0.0369(17) 0.0395(18) 0.0177(15) 0.0123(15) 0.0113(14)
N2 0.039(2) 0.0391(18) 0.047(2) 0.0146(16) 0.0132(17) 0.0135(16)
N3 0.037(2) 0.0409(19) 0.053(2) 0.0144(17) 0.0134(18) 0.0113(16)
N4 0.0250(16) 0.0358(16) 0.0389(17) 0.0165(14) 0.0117(14) 0.0112(13)
C1 0.038(2) 0.038(2) 0.050(2) 0.0182(19) 0.013(2) 0.0073(18)
C2 0.053(3) 0.046(2) 0.058(3) 0.032(2) 0.014(2) 0.009(2)
C3 0.046(3) 0.050(2) 0.047(2) 0.030(2) 0.016(2) 0.015(2)
C4 0.033(2) 0.042(2) 0.039(2) 0.0175(18) 0.0118(18) 0.0108(18)
C5 0.035(2) 0.039(2) 0.040(2) 0.0193(18) 0.0142(18) 0.0122(18)
C6 0.050(3) 0.044(2) 0.040(2) 0.0178(19) 0.011(2) 0.013(2)
C7 0.040(2) 0.040(2) 0.043(2) 0.0167(19) 0.011(2) 0.0157(19)
C8 0.036(2) 0.039(2) 0.038(2) 0.0137(18) 0.0065(19) 0.0135(18)
C9 0.048(3) 0.048(3) 0.044(2) 0.015(2) 0.015(2) 0.005(2)
C10 0.028(2) 0.042(2) 0.035(2) 0.0172(17) 0.0119(17) 0.0103(17)
C11 0.046(3) 0.050(2) 0.044(2) 0.027(2) 0.011(2) 0.014(2)
C12 0.060(3) 0.044(2) 0.057(3) 0.031(2) 0.015(2) 0.014(2)
C13 0.039(2) 0.035(2) 0.044(2) 0.0201(18) 0.0131(19) 0.0072(17)
C14 0.033(2) 0.038(2) 0.041(2) 0.0181(18) 0.0119(18) 0.0122(17)
C15 0.0290(19) 0.0331(18) 0.0253(17) 0.0132(15) 0.0100(15) 0.0129(15)
C16 0.0247(18) 0.0317(18) 0.0310(18) 0.0148(15) 0.0115(15) 0.0124(15)
C17 0.0281(19) 0.0328(18) 0.0345(19) 0.0142(16) 0.0125(16) 0.0156(16)
C18 0.0284(19) 0.0340(19) 0.0343(19) 0.0155(16) 0.0108(16) 0.0131(16)
C19 0.0232(18) 0.0327(18) 0.0340(19) 0.0139(16) 0.0089(16) 0.0082(15)
C20 0.0300(19) 0.0349(19) 0.0323(18) 0.0167(16) 0.0135(16) 0.0162(16)
C21 0.0263(18) 0.0270(17) 0.0351(19) 0.0129(15) 0.0084(16) 0.0117(15)
C22 0.039(2) 0.0307(19) 0.038(2) 0.0127(17) 0.0109(18) 0.0108(17)
C23 0.0270(19) 0.037(2) 0.039(2) 0.0183(17) 0.0154(17) 0.0150(16)

loop_
_atom_type_symbol
_atom_type_description
_atom_type_scat_dispersion_real
_atom_type_scat_dispersion_imag
_atom_type_scat_source
C C 0.0033 0.0016 'International Tables Vol C Tables 4.2.6.8 and 6.1.1.4'
H H 0.0000 0.0000 'International Tables Vol C Tables 4.2.6.8 and 6.1.1.4'
N N 0.0061 0.0033 'International Tables Vol C Tables 4.2.6.8 and 6.1.1.4'
O O 0.0106 0.0060 'International Tables Vol C Tables 4.2.6.8 and 6.1.1.4'
Cu Cu 0.3201 1.2651 'International Tables Vol C Tables 4.2.6.8 and 6.1.1.4'

loop_
_geom_angle_atom_site_label_1
_geom_angle_atom_site_label_2
_geom_angle_atom_site_label_3
_geom_angle
_geom_angle_site_symmetry_1
_geom_angle_site_symmetry_3
_geom_angle_publ_flag
O3 Cu N4 88.79(12) . 1_444 ?
O3 Cu N1 88.00(12) . . ?
N4 Cu N1 174.87(12) 1_444 . ?
O3 Cu O8 151.89(11) . 1_655 ?
N4 Cu O8 92.47(12) 1_444 1_655 ?
N1 Cu O8 88.47(12) . 1_655 ?
O3 Cu O4 117.75(11) . 2_676 ?
N4 Cu O4 95.06(12) 1_444 2_676 ?
N1 Cu O4 89.98(12) . 2_676 ?
O8 Cu O4 90.12(10) 1_655 2_676 ?
C15 O3 Cu 125.0(2) . . ?
C15 O4 Cu 160.9(3) . 2_676 ?
C22 O6 H6C 110(5) . . ?
C23 O8 Cu 98.1(2) . 1_455 ?
H9C O9 H9D 108.6 . . ?
C5 N1 C1 117.7(4) . . ?
C5 N1 Cu 123.2(3) . . ?
C1 N1 Cu 118.9(3) . . ?
C7 N2 C6 122.8(4) . . ?
C7 N2 H2A 118.6 . . ?
C6 N2 H2A 118.6 . . ?
C8 N3 C9 121.9(4) . . ?
C8 N3 H3A 119.0 . . ?
C9 N3 H3A 119.0 . . ?
C13 N4 C14 118.1(4) . . ?
C13 N4 Cu 124.4(3) . 1_666 ?
C14 N4 Cu 117.4(3) . 1_666 ?
N1 C1 C2 122.4(4) . . ?
N1 C1 H1A 118.8 . . ?
C2 C1 H1A 118.8 . . ?
C3 C2 C1 119.0(4) . . ?
C3 C2 H2B 120.5 . . ?
C1 C2 H2B 120.5 . . ?
C2 C3 C4 119.9(4) . . ?
C2 C3 H3B 120.1 . . ?
C4 C3 H3B 120.1 . . ?
C5 C4 C3 117.5(4) . . ?
C5 C4 C6 120.5(4) . . ?
C3 C4 C6 122.0(4) . . ?
N1 C5 C4 123.5(4) . . ?
N1 C5 H5A 118.2 . . ?
C4 C5 H5A 118.2 . . ?
N2 C6 C4 111.8(3) . . ?
N2 C6 H6A 109.3 . . ?
C4 C6 H6A 109.3 . . ?
N2 C6 H6B 109.3 . . ?
C4 C6 H6B 109.3 . . ?
H6A C6 H6B 107.9 . . ?
O1 C7 N2 125.4(4) . . ?
O1 C7 C8 122.1(4) . . ?
N2 C7 C8 112.4(4) . . ?
O2 C8 N3 126.9(4) . . ?
O2 C8 C7 120.2(4) . . ?
N3 C8 C7 112.9(4) . . ?
N3 C9 C10 113.5(4) . . ?
N3 C9 H9A 108.9 . . ?
C10 C9 H9A 108.9 . . ?
N3 C9 H9B 108.9 . . ?
C10 C9 H9B 108.9 . . ?
H9A C9 H9B 107.7 . . ?
C14 C10 C11 117.0(4) . . ?
C14 C10 C9 122.3(4) . . ?
C11 C10 C9 120.6(4) . . ?
C12 C11 C10 119.5(4) . . ?
C12 C11 H11A 120.2 . . ?
C10 C11 H11A 120.2 . . ?
C11 C12 C13 119.6(4) . . ?
C11 C12 H12A 120.2 . . ?
C13 C12 H12A 120.2 . . ?
N4 C13 C12 122.0(4) . . ?
N4 C13 H13A 119.0 . . ?
C12 C13 H13A 119.0 . . ?
N4 C14 C10 123.7(4) . . ?
N4 C14 H14A 118.1 . . ?
C10 C14 H14A 118.1 . . ?
O4 C15 O3 126.2(3) . . ?
O4 C15 C16 118.3(3) . . ?
O3 C15 C16 115.5(3) . . ?
C17 C16 C21 119.5(3) . . ?
C17 C16 C15 120.8(3) . . ?
C21 C16 C15 119.7(3) . . ?
C16 C17 C18 120.3(3) . . ?
C16 C17 H17A 119.9 . . ?
C18 C17 H17A 119.9 . . ?
C19 C18 C17 119.3(3) . . ?
C19 C18 C22 118.1(3) . . ?
C17 C18 C22 122.6(3) . . ?
C20 C19 C18 121.4(3) . . ?
C20 C19 H19A 119.3 . . ?
C18 C19 H19A 119.3 . . ?
C19 C20 C21 119.1(3) . . ?
C19 C20 C23 118.7(3) . . ?
C21 C20 C23 122.2(3) . . ?
C20 C21 C16 120.4(3) . . ?
C20 C21 H21A 119.8 . . ?
C16 C21 H21A 119.8 . . ?
O5 C22 O6 123.2(4) . . ?
O5 C22 C18 122.9(4) . . ?
O6 C22 C18 113.9(3) . . ?
O7 C23 O8 123.1(3) . . ?
O7 C23 C20 118.5(3) . . ?
O8 C23 C20 118.4(3) . . ?

loop_
_geom_bond_atom_site_label_1
_geom_bond_atom_site_label_2
_geom_bond_distance
_geom_bond_site_symmetry_2
_geom_bond_publ_flag
Cu O3 1.966(3) . ?
Cu N4 2.001(3) 1_444 ?
Cu N1 2.007(3) . ?
Cu O8 2.113(3) 1_655 ?
Cu O4 2.237(3) 2_676 ?
O1 C7 1.214(5) . ?
O2 C8 1.217(5) . ?
O3 C15 1.262(4) . ?
O4 C15 1.235(4) . ?
O4 Cu 2.237(3) 2_676 ?
O5 C22 1.207(5) . ?
O6 C22 1.325(5) . ?
O6 H6C 0.79(6) . ?
O7 C23 1.238(5) . ?
O8 C23 1.273(5) . ?
O8 Cu 2.113(3) 1_455 ?
O9 H9C 0.8500 . ?
O9 H9D 0.8500 . ?
N1 C5 1.331(5) . ?
N1 C1 1.352(5) . ?
N2 C7 1.324(5) . ?
N2 C6 1.458(6) . ?
N2 H2A 0.8600 . ?
N3 C8 1.311(5) . ?
N3 C9 1.451(6) . ?
N3 H3A 0.8600 . ?
N4 C13 1.332(5) . ?
N4 C14 1.339(5) . ?
N4 Cu 2.001(3) 1_666 ?
C1 C2 1.374(7) . ?
C1 H1A 0.9300 . ?
C2 C3 1.364(7) . ?
C2 H2B 0.9300 . ?
C3 C4 1.390(6) . ?
C3 H3B 0.9300 . ?
C4 C5 1.381(6) . ?
C4 C6 1.501(6) . ?
C5 H5A 0.9300 . ?
C6 H6A 0.9700 . ?
C6 H6B 0.9700 . ?
C7 C8 1.551(6) . ?
C9 C10 1.499(6) . ?
C9 H9A 0.9700 . ?
C9 H9B 0.9700 . ?
C10 C14 1.384(6) . ?
C10 C11 1.389(6) . ?
C11 C12 1.370(7) . ?
C11 H11A 0.9300 . ?
C12 C13 1.380(6) . ?
C12 H12A 0.9300 . ?
C13 H13A 0.9300 . ?
C14 H14A 0.9300 . ?
C15 C16 1.509(5) . ?
C16 C17 1.387(5) . ?
C16 C21 1.402(5) . ?
C17 C18 1.392(5) . ?
C17 H17A 0.9300 . ?
C18 C19 1.391(5) . ?
C18 C22 1.487(5) . ?
C19 C20 1.377(5) . ?
C19 H19A 0.9300 . ?
C20 C21 1.392(5) . ?
C20 C23 1.510(5) . ?
C21 H21A 0.9300 . ?
